data_7151981
loop_
_publ_author_name
'Moln\'ar, Annam\'aria'
'Kapros, Anita'
'P\'ark\'anyi, L\'aszl\'o'
'Mucsi, Zolt\'an'
'Vl\'ad, G\'abor'
'Hermecz, Istv\'an'

_publ_section_title
;
 Suzuki-Miyaura cross-coupling reactions of halo derivatives of
 4H-pyrido[1,2-a]pyrimidin-4-ones.
;
_journal_issue 19
_journal_name_full 'Organic &amp; biomolecular chemistry'
_journal_page_first 6559
_journal_page_last 6565
_journal_paper_doi 10.1039/c1ob05505d
_journal_volume 9
_journal_year 2011
_chemical_formula_moiety 'C14 H10 N2 O'
_chemical_formula_sum 'C14 H10 N2 O'
_chemical_formula_weight 222.24
_chemical_name_common 6-phenyl-4H-pyrido(1,2-a)pyrimidin-4-one
_chemical_name_systematic
;
6-phenyl-4H-pyrido[1,2-a]pyrimidin-4-one
;
_space_group_IT_number 15
_symmetry_cell_setting monoclinic
_symmetry_Int_Tables_number 15
_symmetry_space_group_name_Hall '-C 2yc'
_symmetry_space_group_name_H-M 'C 1 2/c 1'
_atom_sites_solution_hydrogens geom
_atom_sites_solution_primary direct
_atom_sites_solution_secondary difmap
_cell_angle_alpha 90
_cell_angle_beta 110.941(1)
_cell_angle_gamma 90
_cell_formula_units_Z 8
_cell_length_a 19.4658(4)
_cell_length_b 7.8017(1)
_cell_length_c 15.1530(3)
_cell_measurement_reflns_used 7389
_cell_measurement_temperature 293
_cell_measurement_theta_max 71.64
_cell_measurement_theta_min 6.51
_cell_volume 2149.23(7)
_computing_cell_refinement 'CrystalClear (Rigaku/MSC Inc., 2006)'
_computing_data_collection 'CrystalClear (Rigaku/MSC Inc., 2006)'
_computing_data_reduction 'CrystalClear (Rigaku/MSC Inc., 2006)'
_computing_molecular_graphics 'Spek, A.L. (2003). J.Appl.Cryst. 36,7-13.'
_computing_structure_refinement 'SHELXL-97 (Sheldrick, 1997)'
_computing_structure_solution 'SHELXS-97 (Sheldrick, 1990)'
_diffrn_ambient_temperature 293(2)
_diffrn_detector_area_resol_mean 10.0000
_diffrn_measured_fraction_theta_full 0.928
_diffrn_measured_fraction_theta_max 0.929
_diffrn_measurement_device_type RAXIS-RAPID
_diffrn_measurement_method dtprofit.ref
_diffrn_radiation_monochromator graphite
_diffrn_radiation_source 'fine-focus sealed tube'
_diffrn_radiation_type CuK\a
_diffrn_radiation_wavelength 1.54187
_diffrn_reflns_av_R_equivalents 0.0262
_diffrn_reflns_av_sigmaI/netI 0.0182
_diffrn_reflns_limit_h_max 23
_diffrn_reflns_limit_h_min -23
_diffrn_reflns_limit_k_max 8
_diffrn_reflns_limit_k_min -8
_diffrn_reflns_limit_l_max 18
_diffrn_reflns_limit_l_min -18
_diffrn_reflns_number 8822
_diffrn_reflns_theta_full 71.78
_diffrn_reflns_theta_max 71.78
_diffrn_reflns_theta_min 7.31
_exptl_absorpt_coefficient_mu 0.713
_exptl_absorpt_correction_T_max 0.916
_exptl_absorpt_correction_T_min 0.817
_exptl_absorpt_correction_type numerical
_exptl_absorpt_process_details
;
T.Higashi, Numerical Absorption Correction, NUMABS, 2002
;
_exptl_crystal_colour colourless
_exptl_crystal_density_diffrn 1.374
_exptl_crystal_density_method 'not measured'
_exptl_crystal_description block
_exptl_crystal_F_000 928
_exptl_crystal_size_max 0.44
_exptl_crystal_size_mid 0.41
_exptl_crystal_size_min 0.39
_refine_diff_density_max 0.158
_refine_diff_density_min -0.141
_refine_diff_density_rms 0.030
_refine_ls_extinction_coef 0.00138(15)
_refine_ls_extinction_expression Fc^*^=kFc[1+0.001xFc^2^\l^3^/sin(2\q)]^-1/4^
_refine_ls_extinction_method SHELXL
_refine_ls_goodness_of_fit_ref 1.097
_refine_ls_hydrogen_treatment noref
_refine_ls_matrix_type full
_refine_ls_number_parameters 155
_refine_ls_number_reflns 1948
_refine_ls_number_restraints 0
_refine_ls_restrained_S_all 1.097
_refine_ls_R_factor_all 0.0438
_refine_ls_R_factor_gt 0.0342
_refine_ls_shift/su_max 0.000
_refine_ls_shift/su_mean 0.000
_refine_ls_structure_factor_coef Fsqd
_refine_ls_weighting_details 'calc w=1/[\s^2^(Fo^2^)+(0.0398P)^2^+0.9412P] where P=(Fo^2^+2Fc^2^)/3'
_refine_ls_weighting_scheme calc
_refine_ls_wR_factor_gt 0.0874
_refine_ls_wR_factor_ref 0.0968
_reflns_number_gt 1575
_reflns_number_total 1948
_reflns_threshold_expression >2sigma(I)
_cod_data_source_file c1ob05505d.txt
_cod_data_source_block ma11607
_cod_depositor_comments
;
The following automatic conversions were performed:

'_symmetry_cell_setting' value 'Monoclinic' changed to 'monoclinic'
according to /home/saulius/struct/CIF-dictionaries/cif_core.dic
dictionary named 'cif_core.dic' version 2.4.1 from 2010-06-29.

Automatic conversion script
Id: cif_fix_values 1715 2011-07-08 13:25:40Z adriana 
;
_cod_original_sg_symbol_H-M 'C 2/c'
_cod_database_code 7151981

loop_
_symmetry_equiv_pos_site_id
_symmetry_equiv_pos_as_xyz
1 x,y,z
2 -x,y,1/2-z
3 -x,-y,-z
4 x,-y,1/2+z
5 1/2+x,1/2+y,z
6 1/2-x,1/2+y,1/2-z
7 1/2-x,1/2-y,-z
8 1/2+x,1/2-y,1/2+z

loop_
_atom_site_label
_atom_site_type_symbol
_atom_site_fract_x
_atom_site_fract_y
_atom_site_fract_z
_atom_site_U_iso_or_equiv
_atom_site_adp_type
_atom_site_occupancy
_atom_site_symmetry_multiplicity
_atom_site_calc_flag
_atom_site_refinement_flags
O1 O 0.18513(5) 0.67308(15) 0.06846(7) 0.0534(3) Uani 1 1 d .
N1 N 0.00367(7) 0.88609(19) -0.12432(8) 0.0548(4) Uani 1 1 d .
C2 C 0.07127(9) 0.9165(2) -0.12664(11) 0.0570(4) Uani 1 1 d .
H2 H 0.0745 0.9823 -0.1762 0.068 Uiso 1 1 calc R
C3 C 0.13454(8) 0.8579(2) -0.06205(10) 0.0494(4) Uani 1 1 d .
H3 H 0.1791 0.8846 -0.0685 0.059 Uiso 1 1 calc R
C4 C 0.13427(7) 0.7567(2) 0.01512(10) 0.0421(4) Uani 1 1 d .
N5 N 0.06314(6) 0.75438(15) 0.02680(8) 0.0384(3) Uani 1 1 d .
C6 C 0.05604(7) 0.68400(19) 0.10850(9) 0.0414(3) Uani 1 1 d .
C7 C -0.01198(8) 0.6423(2) 0.10682(11) 0.0508(4) Uani 1 1 d .
H7 H -0.0168 0.5895 0.1593 0.061 Uiso 1 1 calc R
C8 C -0.07555(8) 0.6771(2) 0.02750(11) 0.0537(4) Uani 1 1 d .
H8 H -0.1215 0.6415 0.0262 0.064 Uiso 1 1 calc R
C9 C -0.06915(8) 0.7619(2) -0.04603(11) 0.0500(4) Uani 1 1 d .
H9 H -0.1114 0.7928 -0.0961 0.060 Uiso 1 1 calc R
C9A C 0.00074(7) 0.8055(2) -0.04916(10) 0.0431(4) Uani 1 1 d .
C10 C 0.12049(7) 0.6736(2) 0.19814(9) 0.0415(4) Uani 1 1 d .
C11 C 0.16430(8) 0.8163(2) 0.23346(11) 0.0496(4) Uani 1 1 d .
H11 H 0.1560 0.9166 0.1980 0.060 Uiso 1 1 calc R
C12 C 0.22020(8) 0.8105(2) 0.32102(11) 0.0565(4) Uani 1 1 d .
H12 H 0.2491 0.9068 0.3445 0.068 Uiso 1 1 calc R
C13 C 0.23291(8) 0.6619(3) 0.37338(11) 0.0569(5) Uani 1 1 d .
H13 H 0.2707 0.6577 0.4321 0.068 Uiso 1 1 calc R
C14 C 0.19004(8) 0.5199(2) 0.33923(11) 0.0555(4) Uani 1 1 d .
H14 H 0.1991 0.4195 0.3746 0.067 Uiso 1 1 calc R
C15 C 0.13321(8) 0.5257(2) 0.25219(10) 0.0488(4) Uani 1 1 d .
H15 H 0.1036 0.4300 0.2300 0.059 Uiso 1 1 calc R

loop_
_atom_site_aniso_label
_atom_site_aniso_U_11
_atom_site_aniso_U_22
_atom_site_aniso_U_33
_atom_site_aniso_U_23
_atom_site_aniso_U_13
_atom_site_aniso_U_12
O1 0.0386(5) 0.0652(8) 0.0577(6) 0.0077(5) 0.0189(5) 0.0101(5)
N1 0.0499(7) 0.0693(10) 0.0432(7) 0.0059(7) 0.0140(6) 0.0058(7)
C2 0.0594(10) 0.0678(12) 0.0479(8) 0.0084(8) 0.0241(7) 0.0024(8)
C3 0.0473(8) 0.0569(11) 0.0496(8) 0.0002(7) 0.0243(7) -0.0010(7)
C4 0.0366(7) 0.0459(10) 0.0451(7) -0.0073(6) 0.0162(6) -0.0011(6)
N5 0.0334(6) 0.0429(7) 0.0390(6) -0.0012(5) 0.0130(5) 0.0012(5)
C6 0.0383(7) 0.0440(9) 0.0428(7) -0.0014(6) 0.0156(6) 0.0012(6)
C7 0.0453(8) 0.0591(11) 0.0508(8) 0.0025(7) 0.0207(7) -0.0032(7)
C8 0.0347(7) 0.0654(12) 0.0612(9) -0.0047(8) 0.0175(7) -0.0033(7)
C9 0.0362(7) 0.0603(11) 0.0490(8) -0.0046(7) 0.0095(6) 0.0037(7)
C9A 0.0381(7) 0.0476(10) 0.0412(7) -0.0041(6) 0.0111(6) 0.0032(6)
C10 0.0377(7) 0.0479(10) 0.0412(7) 0.0005(6) 0.0171(6) 0.0029(6)
C11 0.0472(8) 0.0492(10) 0.0515(8) 0.0004(7) 0.0165(7) -0.0026(7)
C12 0.0453(8) 0.0675(12) 0.0551(9) -0.0124(8) 0.0161(7) -0.0096(8)
C13 0.0399(8) 0.0851(14) 0.0439(8) 0.0013(8) 0.0127(6) 0.0019(8)
C14 0.0497(8) 0.0671(12) 0.0513(8) 0.0134(8) 0.0198(7) 0.0079(8)
C15 0.0461(8) 0.0528(10) 0.0493(8) 0.0019(7) 0.0191(7) -0.0017(7)

loop_
_atom_type_symbol
_atom_type_description
_atom_type_scat_dispersion_real
_atom_type_scat_dispersion_imag
_atom_type_scat_source
O O 0.0492 0.0322 'International Tables Vol C Tables 4.2.6.8 and 6.1.1.4'
N N 0.0311 0.0180 'International Tables Vol C Tables 4.2.6.8 and 6.1.1.4'
H H 0.0000 0.0000 'International Tables Vol C Tables 4.2.6.8 and 6.1.1.4'
C C 0.0181 0.0091 'International Tables Vol C Tables 4.2.6.8 and 6.1.1.4'

loop_
_geom_angle_atom_site_label_1
_geom_angle_atom_site_label_2
_geom_angle_atom_site_label_3
_geom_angle
C9A N1 C2 116.69(12)
N1 C2 C3 124.55(15)
N1 C2 H2 117.7
C3 C2 H2 117.7
C2 C3 C4 121.14(13)
C2 C3 H3 119.4
C4 C3 H3 119.4
O1 C4 C3 127.26(13)
O1 C4 N5 119.63(13)
C3 C4 N5 113.10(12)
C9A N5 C6 120.38(11)
C9A N5 C4 118.65(11)
C6 N5 C4 120.57(11)
C7 C6 N5 118.71(12)
C7 C6 C10 120.29(13)
N5 C6 C10 120.65(11)
C6 C7 C8 121.62(14)
C6 C7 H7 119.2
C8 C7 H7 119.2
C9 C8 C7 119.35(13)
C9 C8 H8 120.3
C7 C8 H8 120.3
C8 C9 C9A 121.43(14)
C8 C9 H9 119.3
C9A C9 H9 119.3
N1 C9A N5 123.56(12)
N1 C9A C9 118.71(13)
N5 C9A C9 117.69(13)
C15 C10 C11 119.00(13)
C15 C10 C6 119.99(13)
C11 C10 C6 120.70(14)
C12 C11 C10 120.50(16)
C12 C11 H11 119.8
C10 C11 H11 119.8
C13 C12 C11 119.89(16)
C13 C12 H12 120.1
C11 C12 H12 120.1
C14 C13 C12 120.18(14)
C14 C13 H13 119.9
C12 C13 H13 119.9
C13 C14 C15 120.24(16)
C13 C14 H14 119.9
C15 C14 H14 119.9
C10 C15 C14 120.17(16)
C10 C15 H15 119.9
C14 C15 H15 119.9

loop_
_geom_bond_atom_site_label_1
_geom_bond_atom_site_label_2
_geom_bond_distance
O1 C4 1.2193(16)
N1 C9A 1.3200(19)
N1 C2 1.3498(19)
C2 C3 1.350(2)
C2 H2 0.9300
C3 C4 1.412(2)
C3 H3 0.9300
C4 N5 1.4573(16)
N5 C9A 1.3999(17)
N5 C6 1.4056(17)
C6 C7 1.3548(19)
C6 C10 1.4857(19)
C7 C8 1.409(2)
C7 H7 0.9300
C8 C9 1.339(2)
C8 H8 0.9300
C9 C9A 1.420(2)
C9 H9 0.9300
C10 C15 1.386(2)
C10 C11 1.388(2)
C11 C12 1.384(2)
C11 H11 0.9300
C12 C13 1.376(2)
C12 H12 0.9300
C13 C14 1.372(2)
C13 H13 0.9300
C14 C15 1.387(2)
C14 H14 0.9300
C15 H15 0.9300

loop_
_geom_hbond_atom_site_label_D
_geom_hbond_atom_site_label_H
_geom_hbond_atom_site_label_A
_geom_hbond_distance_DH
_geom_hbond_distance_HA
_geom_hbond_distance_DA
_geom_hbond_angle_DHA
_geom_hbond_site_symmetry_A
_geom_hbond_publ_flag
C12 H12 O1 0.9300 2.5500 3.4636(19) 169.00 6_555 yes

loop_
_geom_torsion_atom_site_label_1
_geom_torsion_atom_site_label_2
_geom_torsion_atom_site_label_3
_geom_torsion_atom_site_label_4
_geom_torsion
_geom_torsion_publ_flag
C9A N1 C2 C3 5.9(2) no
C2 N1 C9A N5 1.1(2) no
C2 N1 C9A C9 -176.41(14) no
C6 N5 C4 O1 12.0(2) no
C6 N5 C4 C3 -169.47(13) no
C9A N5 C4 O1 -160.85(14) no
C9A N5 C4 C3 17.69(19) no
C4 N5 C6 C7 -162.68(14) no
C4 N5 C6 C10 24.1(2) no
C9A N5 C6 C7 10.0(2) no
C9A N5 C6 C10 -163.17(13) no
C4 N5 C9A N1 -13.3(2) no
C4 N5 C9A C9 164.21(13) no
C6 N5 C9A N1 173.82(14) no
C6 N5 C9A C9 -8.6(2) no
N1 C2 C3 C4 0.1(2) no
C2 C3 C4 O1 166.68(16) no
C2 C3 C4 N5 -11.7(2) no
N5 C6 C7 C8 -3.8(2) no
C10 C6 C7 C8 169.44(14) no
N5 C6 C10 C11 50.1(2) no
N5 C6 C10 C15 -136.26(15) no
C7 C6 C10 C11 -122.97(17) no
C7 C6 C10 C15 50.6(2) no
C6 C7 C8 C9 -3.8(2) no
C7 C8 C9 C9A 5.1(2) no
C8 C9 C9A N1 178.65(15) no
C8 C9 C9A N5 1.0(2) no
C6 C10 C11 C12 174.16(14) no
C15 C10 C11 C12 0.5(2) no
C6 C10 C15 C14 -175.20(14) no
C11 C10 C15 C14 -1.5(2) no
C10 C11 C12 C13 0.4(2) no
C11 C12 C13 C14 -0.4(3) no
C12 C13 C14 C15 -0.6(3) no
C13 C14 C15 C10 1.6(2) no
